data_7047720
loop_
_publ_author_name
'Huang, Ting-Wei'
'Su, Rou-Rong'
'Lin, Yi-Chen'
'Lai, Hsin-Yu'
'Yang, Chien-Yi'
'Senadi, Gopal Chandru'
'Lai, Yi-Chun'
'Chiang, Michael Y.'
'Chen, Hsuan-Ying'

_publ_section_title
;
 Improvement in aluminum complexes bearing a Schiff base in ring-opening
 polymerization of \e-caprolactone: the synergy of the N,S-Schiff base in
 a five-membered ring aluminum system.
;
_journal_issue 43
_journal_name_full 'Dalton transactions (Cambridge, England : 2003)'
_journal_page_first 15565
_journal_page_last 15573
_journal_paper_doi 10.1039/c8dt03285h
_journal_volume 47
_journal_year 2018
_chemical_formula_moiety 'C15 H15 Al Cl N S'
_chemical_formula_sum 'C15 H15 Al Cl N S'
_chemical_formula_weight 303.77
_chemical_name_systematic 'LClHAlMe2 (4)'
_chemical_properties_physical Air-sensitive,Moisture-sensitive
_space_group_IT_number 14
_space_group_name_Hall '-P 2ybc'
_space_group_name_H-M_alt 'P 1 21/c 1'
_symmetry_cell_setting monoclinic
_symmetry_space_group_name_Hall '-P 2ybc'
_symmetry_space_group_name_H-M 'P 1 21/c 1'
_atom_sites_solution_hydrogens geom
_atom_sites_solution_primary direct
_atom_sites_solution_secondary difmap
_audit_block_doi 10.5517/ccdc.csd.cc1zcr03
_audit_creation_method SHELXL-97
_audit_update_record
;
2018-03-09 deposited with the CCDC.
2018-10-04 downloaded from the CCDC.
;
_cell_angle_alpha 90.00
_cell_angle_beta 117.102(2)
_cell_angle_gamma 90.00
_cell_formula_units_Z 4
_cell_length_a 11.8748(9)
_cell_length_b 12.7887(10)
_cell_length_c 11.2417(7)
_cell_measurement_reflns_used 9770
_cell_measurement_temperature 200(2)
_cell_measurement_theta_max 25.028
_cell_measurement_theta_min 2.5
_cell_volume 1519.75(19)
_computing_molecular_graphics 'Ortep-3 for Windows (Farrugia, 1997)'
_computing_publication_material 'WinGX publication routines (Farrugia, 1999)'
_computing_structure_refinement 'SHELXL-97 (Sheldrick, 1997)'
_computing_structure_solution 'SHELXS-86 (Sheldrick, 1986)'
_diffrn_ambient_temperature 200(2)
_diffrn_measured_fraction_theta_full 0.998
_diffrn_measured_fraction_theta_max 0.998
_diffrn_measurement_device_type 'D8 Venture'
_diffrn_radiation_monochromator graphite
_diffrn_radiation_source 'fine-focus sealed tube'
_diffrn_radiation_type MoK\a
_diffrn_radiation_wavelength 0.71073
_diffrn_reflns_av_R_equivalents 0.0570
_diffrn_reflns_av_sigmaI/netI 0.0268
_diffrn_reflns_limit_h_max 14
_diffrn_reflns_limit_h_min -12
_diffrn_reflns_limit_k_max 15
_diffrn_reflns_limit_k_min -15
_diffrn_reflns_limit_l_max 13
_diffrn_reflns_limit_l_min -13
_diffrn_reflns_number 28773
_diffrn_reflns_theta_full 25.05
_diffrn_reflns_theta_max 25.05
_diffrn_reflns_theta_min 2.50
_exptl_absorpt_coefficient_mu 0.432
_exptl_absorpt_correction_T_max 0.9663
_exptl_absorpt_correction_T_min 0.8395
_exptl_absorpt_correction_type multi-scan
_exptl_absorpt_process_details SADABS
_exptl_crystal_colour orange
_exptl_crystal_density_diffrn 1.328
_exptl_crystal_density_method 'not measured'
_exptl_crystal_description prism
_exptl_crystal_F_000 632
_exptl_crystal_size_max 0.42
_exptl_crystal_size_mid 0.20
_exptl_crystal_size_min 0.08
_refine_diff_density_max 0.246
_refine_diff_density_min -0.251
_refine_diff_density_rms 0.042
_refine_ls_extinction_method none
_refine_ls_goodness_of_fit_ref 1.038
_refine_ls_hydrogen_treatment constr
_refine_ls_matrix_type full
_refine_ls_number_parameters 173
_refine_ls_number_reflns 2685
_refine_ls_number_restraints 0
_refine_ls_restrained_S_all 1.038
_refine_ls_R_factor_all 0.0429
_refine_ls_R_factor_gt 0.0324
_refine_ls_shift/su_max 0.001
_refine_ls_shift/su_mean 0.000
_refine_ls_structure_factor_coef Fsqd
_refine_ls_weighting_details 'calc w=1/[\s^2^(Fo^2^)+(0.0321P)^2^+0.9386P] where P=(Fo^2^+2Fc^2^)/3'
_refine_ls_weighting_scheme calc
_refine_ls_wR_factor_gt 0.0753
_refine_ls_wR_factor_ref 0.0816
_reflns_number_gt 2271
_reflns_number_total 2685
_reflns_threshold_expression >2sigma(I)
_cod_data_source_file c8dt03285h2.cif
_cod_data_source_block d19159
_cod_depositor_comments 'Adding full bibliography for 7047720.cif.'
_cod_original_cell_volume 1519.74(19)
_cod_original_sg_symbol_H-M 'P 21/c'
_cod_database_code 7047720

loop_
_symmetry_equiv_pos_as_xyz
'x, y, z'
'-x, y+1/2, -z+1/2'
'-x, -y, -z'
'x, -y-1/2, z-1/2'

loop_
_atom_site_label
_atom_site_type_symbol
_atom_site_fract_x
_atom_site_fract_y
_atom_site_fract_z
_atom_site_U_iso_or_equiv
_atom_site_adp_type
_atom_site_occupancy
_atom_site_symmetry_multiplicity
_atom_site_calc_flag
_atom_site_refinement_flags
C1 C 0.7848(2) 0.36912(16) 0.6293(2) 0.0354(5) Uani 1 1 d .
H1A H 0.8595 0.3402 0.7049 0.053 Uiso 1 1 calc R
H1B H 0.7741 0.4425 0.6473 0.053 Uiso 1 1 calc R
H1C H 0.7958 0.3646 0.5481 0.053 Uiso 1 1 calc R
C2 C 0.6480(2) 0.14744(15) 0.6723(2) 0.0391(5) Uani 1 1 d .
H2A H 0.6338 0.1384 0.7471 0.047 Uiso 1 1 d R
H2B H 0.6134 0.0936 0.6130 0.047 Uiso 1 1 d R
H2C H 0.7237 0.1196 0.6958 0.047 Uiso 1 1 d R
C3 C 0.36040(19) 0.33181(15) 0.44163(18) 0.0276(4) Uani 1 1 d .
C4 C 0.2320(2) 0.32314(16) 0.3528(2) 0.0340(5) Uani 1 1 d .
H4 H 0.2074 0.3055 0.2622 0.041 Uiso 1 1 calc R
C5 C 0.1404(2) 0.33962(16) 0.3935(2) 0.0359(5) Uani 1 1 d .
H5 H 0.0534 0.3338 0.3315 0.043 Uiso 1 1 calc R
C6 C 0.17609(19) 0.36473(15) 0.5253(2) 0.0312(5) Uani 1 1 d .
C7 C 0.30149(18) 0.37578(14) 0.61612(19) 0.0271(4) Uani 1 1 d .
H7 H 0.3249 0.3930 0.7066 0.033 Uiso 1 1 calc R
C8 C 0.39352(17) 0.36133(14) 0.57345(18) 0.0240(4) Uani 1 1 d .
C9 C 0.55846(18) 0.43863(14) 0.75916(18) 0.0256(4) Uani 1 1 d .
H9 H 0.4950 0.4852 0.7562 0.031 Uiso 1 1 calc R
C10 C 0.68390(18) 0.44990(14) 0.86997(17) 0.0253(4) Uani 1 1 d .
C11 C 0.7173(2) 0.54541(16) 0.93664(19) 0.0346(5) Uani 1 1 d .
H11 H 0.6588 0.6018 0.9076 0.042 Uiso 1 1 calc R
C12 C 0.8344(2) 0.55866(17) 1.0443(2) 0.0439(6) Uani 1 1 d .
H12 H 0.8570 0.6244 1.0882 0.053 Uiso 1 1 calc R
C13 C 0.9189(2) 0.47680(17) 1.0886(2) 0.0419(6) Uani 1 1 d .
H13 H 0.9999 0.4864 1.1626 0.050 Uiso 1 1 calc R
C14 C 0.8864(2) 0.38108(16) 1.0258(2) 0.0359(5) Uani 1 1 d .
H14 H 0.9445 0.3245 1.0574 0.043 Uiso 1 1 calc R
C15 C 0.76963(19) 0.36719(15) 0.91706(18) 0.0293(4) Uani 1 1 d .
H15 H 0.7476 0.3010 0.8741 0.035 Uiso 1 1 calc R
Al1 Al 0.63512(5) 0.28958(4) 0.60417(5) 0.02488(15) Uani 1 1 d .
Cl1 Cl 0.06112(5) 0.37959(5) 0.57961(6) 0.04589(17) Uani 1 1 d .
N1 N 0.52548(14) 0.37085(11) 0.66414(14) 0.0225(3) Uani 1 1 d .
S1 S 0.47763(5) 0.30806(5) 0.39003(5) 0.03797(16) Uani 1 1 d .

loop_
_atom_site_aniso_label
_atom_site_aniso_U_11
_atom_site_aniso_U_22
_atom_site_aniso_U_33
_atom_site_aniso_U_23
_atom_site_aniso_U_13
_atom_site_aniso_U_12
C1 0.0359(12) 0.0347(12) 0.0421(12) -0.0039(9) 0.0236(10) -0.0057(9)
C2 0.0542(15) 0.0262(11) 0.0508(13) -0.0002(9) 0.0360(12) 0.0012(10)
C3 0.0323(11) 0.0237(10) 0.0259(10) -0.0005(8) 0.0125(9) -0.0030(8)
C4 0.0357(12) 0.0317(11) 0.0259(10) 0.0007(8) 0.0062(9) -0.0052(9)
C5 0.0260(11) 0.0309(11) 0.0383(12) 0.0080(9) 0.0038(9) -0.0042(9)
C6 0.0248(11) 0.0246(10) 0.0444(12) 0.0105(9) 0.0160(9) 0.0018(8)
C7 0.0280(11) 0.0247(10) 0.0290(10) 0.0029(8) 0.0133(9) 0.0020(8)
C8 0.0245(10) 0.0199(9) 0.0252(9) 0.0016(7) 0.0092(8) -0.0010(8)
C9 0.0270(10) 0.0248(10) 0.0264(10) 0.0000(8) 0.0133(8) 0.0023(8)
C10 0.0283(11) 0.0259(10) 0.0231(9) -0.0008(8) 0.0130(8) -0.0008(8)
C11 0.0399(13) 0.0261(11) 0.0304(10) -0.0029(8) 0.0095(9) 0.0027(9)
C12 0.0507(15) 0.0283(11) 0.0360(12) -0.0067(9) 0.0052(11) -0.0089(10)
C13 0.0359(13) 0.0403(13) 0.0323(11) 0.0026(10) 0.0007(10) -0.0092(10)
C14 0.0310(12) 0.0360(12) 0.0333(11) 0.0069(9) 0.0083(9) 0.0050(9)
C15 0.0330(11) 0.0260(10) 0.0277(10) -0.0024(8) 0.0127(9) -0.0018(9)
Al1 0.0269(3) 0.0242(3) 0.0282(3) -0.0020(2) 0.0166(3) -0.0022(2)
Cl1 0.0294(3) 0.0493(3) 0.0642(4) 0.0174(3) 0.0259(3) 0.0077(2)
N1 0.0228(8) 0.0225(8) 0.0219(8) 0.0010(6) 0.0099(7) 0.0000(6)
S1 0.0386(3) 0.0519(4) 0.0250(3) -0.0066(2) 0.0158(2) -0.0013(3)

loop_
_atom_type_symbol
_atom_type_description
_atom_type_scat_dispersion_real
_atom_type_scat_dispersion_imag
_atom_type_scat_source
C C 0.0033 0.0016 'International Tables Vol C Tables 4.2.6.8 and 6.1.1.4'
H H 0.0000 0.0000 'International Tables Vol C Tables 4.2.6.8 and 6.1.1.4'
Al Al 0.0645 0.0514 'International Tables Vol C Tables 4.2.6.8 and 6.1.1.4'
Cl Cl 0.1484 0.1585 'International Tables Vol C Tables 4.2.6.8 and 6.1.1.4'
N N 0.0061 0.0033 'International Tables Vol C Tables 4.2.6.8 and 6.1.1.4'
S S 0.1246 0.1234 'International Tables Vol C Tables 4.2.6.8 and 6.1.1.4'

loop_
_geom_angle_atom_site_label_1
_geom_angle_atom_site_label_2
_geom_angle_atom_site_label_3
_geom_angle
Al1 C1 H1A 109.5
Al1 C1 H1B 109.5
H1A C1 H1B 109.5
Al1 C1 H1C 109.5
H1A C1 H1C 109.5
H1B C1 H1C 109.5
Al1 C2 H2A 116.9
Al1 C2 H2B 119.1
H2A C2 H2B 110.8
Al1 C2 H2C 112.3
H2A C2 H2C 104.7
H2B C2 H2C 88.4
C4 C3 C8 117.88(19)
C4 C3 S1 121.34(15)
C8 C3 S1 120.78(15)
C5 C4 C3 121.43(19)
C5 C4 H4 119.3
C3 C4 H4 119.3
C4 C5 C6 119.38(19)
C4 C5 H5 120.3
C6 C5 H5 120.3
C7 C6 C5 121.25(19)
C7 C6 Cl1 119.03(16)
C5 C6 Cl1 119.70(16)
C6 C7 C8 119.02(18)
C6 C7 H7 120.5
C8 C7 H7 120.5
C7 C8 C3 120.96(17)
C7 C8 N1 121.29(16)
C3 C8 N1 117.68(17)
N1 C9 C10 125.72(17)
N1 C9 H9 117.1
C10 C9 H9 117.1
C11 C10 C15 118.77(18)
C11 C10 C9 118.60(17)
C15 C10 C9 122.52(17)
C12 C11 C10 120.5(2)
C12 C11 H11 119.8
C10 C11 H11 119.8
C11 C12 C13 120.2(2)
C11 C12 H12 119.9
C13 C12 H12 119.9
C12 C13 C14 120.14(19)
C12 C13 H13 119.9
C14 C13 H13 119.9
C13 C14 C15 120.17(19)
C13 C14 H14 119.9
C15 C14 H14 119.9
C14 C15 C10 120.25(18)
C14 C15 H15 119.9
C10 C15 H15 119.9
C2 Al1 C1 121.65(10)
C2 Al1 N1 107.32(8)
C1 Al1 N1 111.62(8)
C2 Al1 S1 112.90(8)
C1 Al1 S1 110.58(7)
N1 Al1 S1 87.46(5)
C9 N1 C8 117.85(16)
C9 N1 Al1 128.84(13)
C8 N1 Al1 112.54(11)
C3 S1 Al1 93.50(7)

loop_
_geom_bond_atom_site_label_1
_geom_bond_atom_site_label_2
_geom_bond_distance
C1 Al1 1.953(2)
C1 H1A 0.9800
C1 H1B 0.9800
C1 H1C 0.9800
C2 Al1 1.951(2)
C2 H2A 0.9377
C2 H2B 0.9150
C2 H2C 0.8880
C3 C4 1.395(3)
C3 C8 1.401(3)
C3 S1 1.761(2)
C4 C5 1.375(3)
C4 H4 0.9500
C5 C6 1.381(3)
C5 H5 0.9500
C6 C7 1.376(3)
C6 Cl1 1.741(2)
C7 C8 1.392(3)
C7 H7 0.9500
C8 N1 1.433(2)
C9 N1 1.290(2)
C9 C10 1.449(3)
C9 H9 0.9500
C10 C11 1.393(3)
C10 C15 1.394(3)
C11 C12 1.376(3)
C11 H11 0.9500
C12 C13 1.377(3)
C12 H12 0.9500
C13 C14 1.377(3)
C13 H13 0.9500
C14 C15 1.380(3)
C14 H14 0.9500
C15 H15 0.9500
Al1 N1 2.0074(16)
Al1 S1 2.2904(8)
